data_7720361
loop_
_publ_author_name
'Parche, Joshua'
'Sievers, Robin'
'Streit, Tim-Niclas'
'Malischewski, Moritz'

_publ_section_title
;
 Accessing osmium(VI) nitrido complexes with N-heterocyclic carbene
 ligands.
;
_journal_issue 13
_journal_name_full 'Dalton transactions (Cambridge, England : 2003)'
_journal_page_first 5161
_journal_page_last 5167
_journal_paper_doi 10.1039/d6dt00234j
_journal_volume 55
_journal_year 2026
_chemical_formula_moiety 'C42 H44 Cl4 F3 N5 Os, C5 H12'
_chemical_formula_sum 'C47 H56 Cl4 F3 N5 Os'
_chemical_formula_weight 1079.96
_space_group_crystal_system monoclinic
_space_group_IT_number 14
_space_group_name_Hall '-P 2ybc'
_space_group_name_H-M_alt 'P 1 21/c 1'
_atom_sites_solution_hydrogens geom
_atom_sites_solution_primary dual
_audit_creation_date 2026-01-27
_audit_creation_method
;
Olex2 1.5
(compiled 2022.04.07 svn.rca3783a0 for OlexSys, GUI svn.r6498)
;
_audit_update_record
;
2026-01-27 deposited with the CCDC.	2026-02-25 downloaded from the CCDC.
;
_cell_angle_alpha 90
_cell_angle_beta 93.164(8)
_cell_angle_gamma 90
_cell_formula_units_Z 4
_cell_length_a 20.030(4)
_cell_length_b 14.421(3)
_cell_length_c 16.435(4)
_cell_measurement_reflns_used 9808
_cell_measurement_temperature 100.00
_cell_measurement_theta_max 20.816
_cell_measurement_theta_min 2.478
_cell_volume 4740.1(18)
_computing_cell_refinement 'SAINT V8.38A (Bruker, 2018)'
_computing_data_reduction 'SAINT V8.38A (Bruker, 2018)'
_computing_molecular_graphics 'Olex2 1.5 (Dolomanov et al., 2009)'
_computing_publication_material 'Olex2 1.5 (Dolomanov et al., 2009)'
_computing_structure_refinement 'XL  (Sheldrick, 2008)'
_computing_structure_solution 'SHELXT 2014/5 (Sheldrick, 2014)'
_diffrn_ambient_temperature 100.00
_diffrn_measured_fraction_theta_full 0.997
_diffrn_measured_fraction_theta_max 0.997
_diffrn_measurement_device_type 'Bruker APEX-II CCD'
_diffrn_measurement_method '\f and \w scans'
_diffrn_radiation_type MoK\a
_diffrn_radiation_wavelength 0.71073
_diffrn_reflns_av_R_equivalents 0.0976
_diffrn_reflns_av_unetI/netI 0.0325
_diffrn_reflns_Laue_measured_fraction_full 0.997
_diffrn_reflns_Laue_measured_fraction_max 0.997
_diffrn_reflns_limit_h_max 20
_diffrn_reflns_limit_h_min -20
_diffrn_reflns_limit_k_max 14
_diffrn_reflns_limit_k_min -14
_diffrn_reflns_limit_l_max 16
_diffrn_reflns_limit_l_min -16
_diffrn_reflns_number 80980
_diffrn_reflns_point_group_measured_fraction_full 0.997
_diffrn_reflns_point_group_measured_fraction_max 0.997
_diffrn_reflns_theta_full 20.855
_diffrn_reflns_theta_max 20.855
_diffrn_reflns_theta_min 2.037
_diffrn_source_current 1.0
_diffrn_source_power 0.05
_diffrn_source_voltage 50.0
_diffrn_standards_number 0
_exptl_absorpt_coefficient_mu 2.965
_exptl_absorpt_correction_T_max 0.7446
_exptl_absorpt_correction_T_min 0.5129
_exptl_absorpt_correction_type multi-scan
_exptl_absorpt_process_details
;
SADABS-2016/2 (Bruker,2016/2) was used for absorption correction.
wR2(int) was 0.1528 before and 0.0830 after correction.
The Ratio of minimum to maximum transmission is 0.6888.
The \l/2 correction factor is Not present.
;
_exptl_crystal_colour yellow
_exptl_crystal_colour_primary yellow
_exptl_crystal_density_diffrn 1.513
_exptl_crystal_description needle
_exptl_crystal_F_000 2176
_exptl_crystal_size_max 0.1
_exptl_crystal_size_mid 0.1
_exptl_crystal_size_min 0.1
_refine_diff_density_max 1.864
_refine_diff_density_min -1.207
_refine_diff_density_rms 0.127
_refine_ls_extinction_method none
_refine_ls_goodness_of_fit_ref 1.131
_refine_ls_hydrogen_treatment constr
_refine_ls_matrix_type full
_refine_ls_number_parameters 549
_refine_ls_number_reflns 4984
_refine_ls_number_restraints 0
_refine_ls_restrained_S_all 1.131
_refine_ls_R_factor_all 0.0575
_refine_ls_R_factor_gt 0.0406
_refine_ls_shift/su_max 0.002
_refine_ls_shift/su_mean 0.000
_refine_ls_structure_factor_coef Fsqd
_refine_ls_weighting_details 'w=1/[\s^2^(Fo^2^)+(0.0493P)^2^+39.4633P] where P=(Fo^2^+2Fc^2^)/3'
_refine_ls_weighting_scheme calc
_refine_ls_wR_factor_gt 0.0964
_refine_ls_wR_factor_ref 0.1152
_reflns_Friedel_coverage 0.000
_reflns_number_gt 4152
_reflns_number_total 4984
_reflns_threshold_expression 'I > 2\s(I)'
_cod_data_source_file d6dt00234j2.cif
_cod_data_source_block p21c_new
_cod_depositor_comments 'Adding full bibliography for 7720358--7720361.cif.'
_cod_original_cell_volume 4739.9(19)
_cod_database_code 7720361
_shelx_shelxl_version_number 2017/1
_shelx_space_group_comment
;
The symmetry employed for this shelxl refinement is uniquely defined
by the following loop, which should always be used as a source of
symmetry information in preference to the above space-group names.
They are only intended as comments.
;
_shelx_estimated_absorpt_t_max 0.756
_shelx_estimated_absorpt_t_min 0.756
_olex2_refinement_description
;
1. Fixed Uiso
 At 1.2 times of:
  All C(H) groups, All C(H,H) groups
 At 1.5 times of:
  All C(H,H,H) groups
2. Uiso/Uaniso restraints and constraints
Uanis(C00E) = Uanis(C00M)
3.a Secondary CH2 refined with riding coordinates:
 C01L(H3,HG), C01M(H4,HH), C01O(H6,HK)
3.b Aromatic/amide H refined with riding coordinates:
 C00J(H00J), C00N(H00N), C00R(H00R), C00S(H00S), C013(H013), C01A(H01M),
 C01E(H01W), C01G(H01Z)
3.c Idealised Me refined as rotating group:
 C00U(H00A,H00B,H00C), C00Z(H00D,H00E,H00F), C015(H01A,H01B,H01C), C016(H01D,
 H01E,H01F), C018(H01G,H01H,H01I), C019(H01J,H01K,H01L), C01B(H01N,H01O,H01P),
 C01C(H01Q,H01R,H01S), C01D(H01T,H01U,H01V), C01F(H01X,H01Y,H), C01H(H01,HA,HB),
  C01J(H1,HC,HD), C01K(H2,HE,HF), C01N(H5,HI,HJ)
;
_olex2_submission_special_instructions 'No special instructions were received'

loop_
_space_group_symop_operation_xyz
'x, y, z'
'-x, y+1/2, -z+1/2'
'-x, -y, -z'
'x, -y-1/2, z-1/2'

loop_
_atom_site_label
_atom_site_type_symbol
_atom_site_fract_x
_atom_site_fract_y
_atom_site_fract_z
_atom_site_U_iso_or_equiv
_atom_site_adp_type
_atom_site_occupancy
_atom_site_site_symmetry_order
_atom_site_calc_flag
_atom_site_refinement_flags_posn
_atom_site_refinement_flags_adp
_atom_site_refinement_flags_occupancy
_atom_site_disorder_assembly
_atom_site_disorder_group
Os01 Os 0.74141(2) 0.32286(2) 0.32132(2) 0.02300(17) Uani 1 1 d . . . . .
Cl02 Cl 0.63909(11) -0.04091(15) 0.41437(14) 0.0316(6) Uani 1 1 d . . . . .
Cl03 Cl 0.66471(12) 0.71439(16) 0.30295(16) 0.0378(6) Uani 1 1 d . . . . .
Cl04 Cl 0.76915(12) -0.07613(15) 0.28333(15) 0.0351(6) Uani 1 1 d . . . . .
Cl05 Cl 0.83989(11) 0.70114(16) 0.29315(16) 0.0365(6) Uani 1 1 d . . . . .
F006 F 0.6650(2) 0.3227(3) 0.2413(3) 0.0250(12) Uani 1 1 d . . . . .
F007 F 0.6771(2) 0.3403(3) 0.4055(3) 0.0336(13) Uani 1 1 d . . . . .
F008 F 0.8063(2) 0.3230(3) 0.4159(3) 0.0291(12) Uani 1 1 d . . . . .
N009 N 0.7980(3) 0.3135(4) 0.2521(4) 0.0117(15) Uani 1 1 d . . . . .
N00A N 0.6795(3) 0.1328(5) 0.3772(4) 0.0199(17) Uani 1 1 d . . . . .
N00B N 0.7994(3) 0.5235(4) 0.3080(4) 0.0202(17) Uani 1 1 d . . . . .
N00C N 0.6924(3) 0.5319(5) 0.3138(4) 0.0209(17) Uani 1 1 d . . . . .
N00D N 0.7620(3) 0.1110(5) 0.2989(4) 0.0229(18) Uani 1 1 d . . . . .
C00E C 0.7378(4) 0.0263(5) 0.3194(4) 0.0123(13) Uani 1 1 d . . . . .
C00F C 0.6295(4) 0.1705(5) 0.4286(5) 0.019(2) Uani 1 1 d . . . . .
C00G C 0.7264(4) 0.1794(6) 0.3354(5) 0.021(2) Uani 1 1 d . . . . .
C00H C 0.8010(4) 0.1315(6) 0.1627(5) 0.022(2) Uani 1 1 d . . . . .
C00I C 0.5662(4) 0.1903(6) 0.3934(5) 0.021(2) Uani 1 1 d . . . . .
C00J C 0.5966(4) 0.2069(6) 0.5617(5) 0.023(2) Uani 1 1 d . . . . .
H00J H 0.607177 0.212987 0.618475 0.028 Uiso 1 1 calc R U . . .
C00K C 0.8164(4) 0.1256(5) 0.2461(5) 0.020(2) Uani 1 1 d . . . . .
C00L C 0.5926(4) 0.4942(6) 0.3866(5) 0.024(2) Uani 1 1 d . . . . .
C00M C 0.6875(4) 0.0372(5) 0.3673(4) 0.0123(13) Uani 1 1 d . . . . .
C00N C 0.5259(4) 0.4659(6) 0.3823(5) 0.024(2) Uani 1 1 d . . . . .
H00N H 0.504021 0.456585 0.431546 0.029 Uiso 1 1 calc R U . . .
C00O C 0.6460(4) 0.1779(5) 0.5111(5) 0.022(2) Uani 1 1 d . . . . .
C00P C 0.8808(4) 0.1392(6) 0.2814(5) 0.024(2) Uani 1 1 d . . . . .
C00Q C 0.5878(4) 0.4962(5) 0.2374(5) 0.022(2) Uani 1 1 d . . . . .
C00R C 0.9300(4) 0.1601(6) 0.2286(6) 0.029(2) Uani 1 1 d . . . . .
H00R H 0.974455 0.168882 0.250529 0.034 Uiso 1 1 calc R U . . .
C00S C 0.8517(5) 0.1548(6) 0.1133(6) 0.029(2) Uani 1 1 d . . . . .
H00S H 0.842085 0.161625 0.056358 0.035 Uiso 1 1 calc R U . . .
C00T C 0.9041(4) 0.4828(6) 0.3802(6) 0.028(2) Uani 1 1 d . . . . .
C00U C 0.5510(4) 0.1868(6) 0.3028(5) 0.026(2) Uani 1 1 d . . . . .
H00A H 0.502530 0.188640 0.291310 0.039 Uiso 1 1 calc R U . . .
H00B H 0.569084 0.129406 0.280913 0.039 Uiso 1 1 calc R U . . .
H00C H 0.571670 0.240229 0.277148 0.039 Uiso 1 1 calc R U . . .
C00V C 0.7158(4) 0.6217(6) 0.3052(5) 0.025(2) Uani 1 1 d . . . . .
C00W C 0.8679(4) 0.4902(6) 0.3051(5) 0.023(2) Uani 1 1 d . . . . .
C00X C 0.9175(5) 0.1687(6) 0.1455(6) 0.031(2) Uani 1 1 d . . . . .
C00Y C 0.6214(4) 0.5066(6) 0.3130(5) 0.022(2) Uani 1 1 d . . . . .
C00Z C 0.7299(5) 0.1171(6) 0.1284(6) 0.033(2) Uani 1 1 d . . . . .
H00D H 0.715758 0.053587 0.139578 0.050 Uiso 1 1 calc R U . . .
H00E H 0.727911 0.127570 0.069342 0.050 Uiso 1 1 calc R U . . .
H00F H 0.700130 0.160992 0.153954 0.050 Uiso 1 1 calc R U . . .
C010 C 0.7833(4) 0.6148(6) 0.3025(5) 0.023(2) Uani 1 1 d . . . . .
C011 C 0.5322(4) 0.2273(6) 0.5312(6) 0.026(2) Uani 1 1 d . . . . .
C012 C 0.7440(4) 0.4691(6) 0.3147(5) 0.020(2) Uani 1 1 d . . . . .
C013 C 0.5190(4) 0.2195(6) 0.4465(5) 0.025(2) Uani 1 1 d . . . . .
H013 H 0.475593 0.235009 0.424517 0.030 Uiso 1 1 calc R U . . .
C014 C 0.8937(4) 0.4700(6) 0.2322(6) 0.030(2) Uani 1 1 d . . . . .
C015 C 0.6206(4) 0.5151(7) 0.1592(5) 0.030(2) Uani 1 1 d . . . . .
H01A H 0.632812 0.580782 0.156654 0.044 Uiso 1 1 calc R U . . .
H01B H 0.589580 0.499803 0.112939 0.044 Uiso 1 1 calc R U . . .
H01C H 0.661000 0.476942 0.156812 0.044 Uiso 1 1 calc R U . . .
C016 C 0.8946(5) 0.1359(7) 0.3716(6) 0.036(2) Uani 1 1 d . . . . .
H01D H 0.876372 0.191616 0.396351 0.054 Uiso 1 1 calc R U . . .
H01E H 0.943028 0.133340 0.383872 0.054 Uiso 1 1 calc R U . . .
H01F H 0.873583 0.080747 0.393718 0.054 Uiso 1 1 calc R U . . .
C017 C 0.4906(4) 0.4509(6) 0.3090(6) 0.026(2) Uani 1 1 d . . . . .
C018 C 0.8752(5) 0.5116(7) 0.4580(6) 0.034(2) Uani 1 1 d . . . . .
H01G H 0.869650 0.579130 0.458484 0.051 Uiso 1 1 calc R U . . .
H01H H 0.905284 0.492782 0.504018 0.051 Uiso 1 1 calc R U . . .
H01I H 0.831545 0.481835 0.462483 0.051 Uiso 1 1 calc R U . . .
C019 C 0.6280(4) 0.5118(7) 0.4681(5) 0.030(2) Uani 1 1 d . . . . .
H01J H 0.620440 0.576103 0.484572 0.045 Uiso 1 1 calc R U . . .
H01K H 0.676023 0.501087 0.464350 0.045 Uiso 1 1 calc R U . . .
H01L H 0.610536 0.469651 0.508632 0.045 Uiso 1 1 calc R U . . .
C01A C 0.5213(4) 0.4667(6) 0.2372(6) 0.027(2) Uani 1 1 d . . . . .
H01M H 0.496763 0.457476 0.186741 0.033 Uiso 1 1 calc R U . . .
C01B C 0.7157(4) 0.1564(6) 0.5444(6) 0.027(2) Uani 1 1 d . . . . .
H01N H 0.747712 0.195292 0.516998 0.041 Uiso 1 1 calc R U . . .
H01O H 0.725622 0.090928 0.534822 0.041 Uiso 1 1 calc R U . . .
H01P H 0.719119 0.169077 0.603064 0.041 Uiso 1 1 calc R U . . .
C01C C 0.8536(5) 0.4799(7) 0.1525(6) 0.041(3) Uani 1 1 d . . . . .
H01Q H 0.883203 0.473571 0.107293 0.061 Uiso 1 1 calc R U . . .
H01R H 0.832182 0.541031 0.149938 0.061 Uiso 1 1 calc R U . . .
H01S H 0.819161 0.431542 0.148244 0.061 Uiso 1 1 calc R U . . .
C01D C 0.4192(4) 0.4179(7) 0.3068(6) 0.033(2) Uani 1 1 d . . . . .
H01T H 0.389213 0.471575 0.307524 0.050 Uiso 1 1 calc R U . . .
H01U H 0.412548 0.378839 0.354411 0.050 Uiso 1 1 calc R U . . .
H01V H 0.409404 0.381984 0.256939 0.050 Uiso 1 1 calc R U . . .
C01E C 0.9699(4) 0.4501(6) 0.3789(7) 0.035(3) Uani 1 1 d . . . . .
H01W H 0.995574 0.442549 0.428743 0.042 Uiso 1 1 calc R U . . .
C01F C 0.4793(5) 0.2584(7) 0.5858(6) 0.035(2) Uani 1 1 d . . . . .
H01X H 0.482342 0.221886 0.636156 0.052 Uiso 1 1 calc R U . . .
H01Y H 0.435147 0.249405 0.558146 0.052 Uiso 1 1 calc R U . . .
H H 0.485703 0.324180 0.598855 0.052 Uiso 1 1 calc R U . . .
C01G C 0.9607(5) 0.4400(7) 0.2340(7) 0.040(3) Uani 1 1 d . . . . .
H01Z H 0.980800 0.427224 0.184217 0.048 Uiso 1 1 calc R U . . .
C01H C 0.9722(5) 0.1948(7) 0.0909(7) 0.044(3) Uani 1 1 d . . . . .
H01 H 0.993471 0.252389 0.110590 0.066 Uiso 1 1 calc R U . . .
HA H 0.953271 0.203902 0.035231 0.066 Uiso 1 1 calc R U . . .
HB H 1.005607 0.145113 0.091333 0.066 Uiso 1 1 calc R U . . .
C01I C 0.9978(5) 0.4287(7) 0.3069(7) 0.041(3) Uani 1 1 d . . . . .
C01J C 1.0698(5) 0.3951(8) 0.3058(8) 0.061(4) Uani 1 1 d . . . . .
H1 H 1.099902 0.443077 0.328952 0.092 Uiso 1 1 calc R U . . .
HC H 1.080844 0.382408 0.249503 0.092 Uiso 1 1 calc R U . . .
HD H 1.075110 0.338301 0.338196 0.092 Uiso 1 1 calc R U . . .
C01K C 0.9146(9) 0.6151(9) -0.0302(9) 0.091(5) Uani 1 1 d . . . . .
H2 H 0.907926 0.633469 -0.087534 0.136 Uiso 1 1 calc R U . . .
HE H 0.891824 0.556117 -0.021603 0.136 Uiso 1 1 calc R U . . .
HF H 0.962567 0.607978 -0.016327 0.136 Uiso 1 1 calc R U . . .
C01L C 0.8881(9) 0.6841(11) 0.0198(10) 0.098(5) Uani 1 1 d . . . . .
H3 H 0.906354 0.745364 0.005385 0.117 Uiso 1 1 calc R U . . .
HG H 0.901815 0.671279 0.077515 0.117 Uiso 1 1 calc R U . . .
C01M C 0.8104(9) 0.6867(11) 0.0094(9) 0.097(6) Uani 1 1 d . . . . .
H4 H 0.797334 0.702187 -0.047915 0.117 Uiso 1 1 calc R U . . .
HH H 0.792889 0.624066 0.020533 0.117 Uiso 1 1 calc R U . . .
C01N C 0.7088(8) 0.7596(13) 0.0605(10) 0.105(6) Uani 1 1 d . . . . .
H5 H 0.692416 0.781618 0.006634 0.158 Uiso 1 1 calc R U . . .
HI H 0.694989 0.802870 0.102328 0.158 Uiso 1 1 calc R U . . .
HJ H 0.690219 0.698070 0.070518 0.158 Uiso 1 1 calc R U . . .
C01O C 0.7787(11) 0.7542(19) 0.0633(12) 0.159(10) Uani 1 1 d . . . . .
H6 H 0.794145 0.739840 0.120170 0.191 Uiso 1 1 calc R U . . .
HK H 0.795966 0.816562 0.050640 0.191 Uiso 1 1 calc R U . . .

loop_
_atom_site_aniso_label
_atom_site_aniso_U_11
_atom_site_aniso_U_22
_atom_site_aniso_U_33
_atom_site_aniso_U_23
_atom_site_aniso_U_13
_atom_site_aniso_U_12
Os01 0.0227(3) 0.0191(2) 0.0262(3) 0.00077(16) -0.00847(17) -0.00128(15)
Cl02 0.0329(13) 0.0246(13) 0.0376(14) 0.0038(10) 0.0050(11) -0.0063(10)
Cl03 0.0277(13) 0.0209(13) 0.0648(18) 0.0012(12) 0.0032(12) 0.0056(10)
Cl04 0.0328(14) 0.0216(13) 0.0513(16) -0.0026(11) 0.0058(12) 0.0020(10)
Cl05 0.0232(13) 0.0263(13) 0.0598(17) 0.0044(12) 0.0014(12) -0.0050(10)
F006 0.021(3) 0.025(3) 0.028(3) 0.004(2) -0.014(2) -0.001(2)
F007 0.034(3) 0.033(3) 0.033(3) 0.004(2) -0.003(2) 0.000(2)
F008 0.034(3) 0.023(3) 0.027(3) -0.003(2) -0.018(2) -0.002(2)
N009 0.009(3) 0.017(4) 0.010(3) -0.006(3) 0.005(3) -0.003(3)
N00A 0.014(4) 0.023(4) 0.022(4) 0.004(3) -0.006(3) 0.003(3)
N00B 0.019(4) 0.012(4) 0.029(4) -0.002(3) -0.001(3) 0.002(3)
N00C 0.014(4) 0.020(4) 0.029(4) 0.000(3) -0.002(3) 0.003(3)
N00D 0.022(4) 0.015(4) 0.031(4) 0.007(3) 0.002(4) -0.002(3)
C00E 0.021(3) 0.006(3) 0.010(3) 0.003(2) 0.001(2) 0.002(3)
C00F 0.013(5) 0.018(5) 0.024(5) 0.001(4) 0.002(4) -0.005(4)
C00G 0.018(5) 0.028(5) 0.017(5) -0.004(4) -0.012(4) 0.008(4)
C00H 0.017(5) 0.018(5) 0.029(6) 0.006(4) -0.007(4) 0.002(4)
C00I 0.018(5) 0.020(5) 0.023(5) -0.001(4) -0.002(4) -0.002(4)
C00J 0.025(6) 0.029(5) 0.016(5) 0.005(4) 0.001(4) -0.003(4)
C00K 0.015(5) 0.017(5) 0.028(6) 0.002(4) 0.000(4) -0.002(4)
C00L 0.022(6) 0.019(5) 0.032(6) -0.003(4) 0.001(5) 0.006(4)
C00M 0.021(3) 0.006(3) 0.010(3) 0.003(2) 0.001(2) 0.002(3)
C00N 0.023(6) 0.024(5) 0.025(6) 0.001(4) 0.002(4) -0.001(4)
C00O 0.024(5) 0.014(5) 0.026(6) 0.003(4) -0.004(5) -0.005(4)
C00P 0.022(6) 0.018(5) 0.032(6) 0.004(4) -0.001(5) 0.006(4)
C00Q 0.021(5) 0.013(5) 0.032(6) 0.003(4) -0.004(4) 0.007(4)
C00R 0.013(5) 0.030(6) 0.043(7) -0.002(5) -0.002(5) 0.000(4)
C00S 0.034(6) 0.029(5) 0.025(5) -0.002(4) 0.009(5) 0.000(4)
C00T 0.025(6) 0.016(5) 0.041(6) -0.012(4) -0.005(5) -0.005(4)
C00U 0.027(5) 0.027(5) 0.024(5) -0.002(4) -0.004(4) -0.006(4)
C00V 0.023(6) 0.020(6) 0.030(5) 0.001(4) -0.015(4) 0.006(4)
C00W 0.017(5) 0.020(5) 0.031(6) -0.001(4) -0.003(5) 0.003(4)
C00X 0.032(6) 0.023(5) 0.040(7) -0.005(4) 0.008(5) -0.003(4)
C00Y 0.017(5) 0.017(5) 0.033(6) 0.003(4) -0.004(5) -0.008(4)
C00Z 0.045(6) 0.029(6) 0.026(5) 0.008(4) -0.003(5) -0.005(5)
C010 0.006(5) 0.023(6) 0.041(6) 0.009(4) -0.007(4) -0.007(4)
C011 0.026(6) 0.019(5) 0.032(6) -0.004(4) 0.001(5) 0.000(4)
C012 0.019(5) 0.028(5) 0.014(5) -0.004(4) -0.001(4) -0.009(5)
C013 0.013(5) 0.023(5) 0.038(6) 0.003(4) -0.005(5) -0.001(4)
C014 0.026(6) 0.026(5) 0.040(6) -0.001(5) 0.006(5) -0.009(4)
C015 0.024(5) 0.037(6) 0.027(6) 0.001(4) -0.007(4) 0.001(4)
C016 0.024(5) 0.042(6) 0.042(6) -0.006(5) -0.014(5) 0.002(5)
C017 0.012(5) 0.025(5) 0.039(6) 0.002(4) -0.001(5) -0.001(4)
C018 0.031(6) 0.035(6) 0.035(6) -0.009(5) -0.006(5) -0.007(5)
C019 0.024(5) 0.040(6) 0.026(6) 0.002(4) 0.001(4) 0.000(4)
C01A 0.017(5) 0.030(5) 0.033(6) -0.003(4) -0.010(4) 0.002(4)
C01B 0.009(5) 0.039(6) 0.033(6) 0.003(4) -0.009(4) -0.004(4)
C01C 0.040(6) 0.041(6) 0.041(6) -0.007(5) 0.007(5) -0.003(5)
C01D 0.025(5) 0.037(6) 0.037(6) -0.003(5) -0.003(5) -0.005(5)
C01E 0.018(6) 0.029(6) 0.055(7) 0.000(5) -0.012(5) -0.006(4)
C01F 0.031(6) 0.039(6) 0.035(6) -0.002(5) 0.000(5) 0.005(5)
C01G 0.031(6) 0.034(6) 0.057(8) -0.006(5) 0.024(6) -0.008(5)
C01H 0.029(6) 0.043(6) 0.062(7) 0.008(6) 0.017(5) 0.000(5)
C01I 0.021(6) 0.032(6) 0.067(8) -0.003(6) -0.007(6) 0.003(5)
C01J 0.025(6) 0.052(7) 0.108(11) -0.015(7) 0.014(6) 0.003(5)
C01K 0.140(15) 0.058(9) 0.077(10) 0.003(8) 0.030(10) -0.015(9)
C01L 0.117(15) 0.086(12) 0.094(12) 0.036(10) 0.038(11) 0.004(10)
C01M 0.134(16) 0.103(13) 0.058(9) 0.035(9) 0.036(10) 0.038(11)
C01N 0.088(12) 0.126(15) 0.102(13) 0.036(11) 0.012(10) 0.033(11)
C01O 0.14(2) 0.25(3) 0.093(15) 0.054(17) 0.024(14) 0.08(2)

loop_
_atom_type_symbol
_atom_type_description
_atom_type_scat_dispersion_real
_atom_type_scat_dispersion_imag
_atom_type_scat_source
C C 0.0033 0.0016 'International Tables Vol C Tables 4.2.6.8 and 6.1.1.4'
H H 0.0000 0.0000 'International Tables Vol C Tables 4.2.6.8 and 6.1.1.4'
Cl Cl 0.1484 0.1585 'International Tables Vol C Tables 4.2.6.8 and 6.1.1.4'
F F 0.0171 0.0103 'International Tables Vol C Tables 4.2.6.8 and 6.1.1.4'
N N 0.0061 0.0033 'International Tables Vol C Tables 4.2.6.8 and 6.1.1.4'
Os Os -1.2165 7.6030 'International Tables Vol C Tables 4.2.6.8 and 6.1.1.4'

loop_
_geom_angle_atom_site_label_1
_geom_angle_atom_site_label_2
_geom_angle_atom_site_label_3
_geom_angle
_geom_angle_site_symmetry_1
_geom_angle_site_symmetry_3
_geom_angle_publ_flag
F006 Os01 F008 170.0(2) . . ?
F006 Os01 C00G 87.8(2) . . ?
F006 Os01 C012 89.3(2) . . ?
F007 Os01 F006 87.4(2) . . ?
F007 Os01 F008 82.7(2) . . ?
F007 Os01 C00G 86.9(3) . . ?
F007 Os01 C012 85.8(3) . . ?
F008 Os01 C00G 90.4(2) . . ?
F008 Os01 C012 91.3(2) . . ?
N009 Os01 F006 94.5(3) . . ?
N009 Os01 F007 176.7(2) . . ?
N009 Os01 F008 95.5(3) . . ?
N009 Os01 C00G 95.9(3) . . ?
N009 Os01 C012 91.5(3) . . ?
C00G Os01 C012 172.2(3) . . ?
C00G N00A C00F 128.5(7) . . ?
C00G N00A C00M 109.8(7) . . ?
C00M N00A C00F 121.6(7) . . ?
C010 N00B C00W 122.6(7) . . ?
C010 N00B C012 111.8(7) . . ?
C012 N00B C00W 125.6(7) . . ?
C00V N00C C00Y 124.4(7) . . ?
C012 N00C C00V 110.9(7) . . ?
C012 N00C C00Y 124.3(7) . . ?
C00E N00D C00G 109.6(7) . . ?
C00E N00D C00K 124.7(7) . . ?
C00G N00D C00K 125.7(7) . . ?
N00D C00E Cl04 122.8(6) . . ?
C00M C00E Cl04 127.7(6) . . ?
C00M C00E N00D 109.5(7) . . ?
C00I C00F N00A 118.5(7) . . ?
C00O C00F N00A 117.7(7) . . ?
C00O C00F C00I 123.6(8) . . ?
N00A C00G Os01 130.0(6) . . ?
N00A C00G N00D 104.7(7) . . ?
N00D C00G Os01 125.2(6) . . ?
C00K C00H C00Z 120.7(8) . . ?
C00S C00H C00K 117.7(8) . . ?
C00S C00H C00Z 121.5(8) . . ?
C00F C00I C00U 122.2(8) . . ?
C013 C00I C00F 115.9(8) . . ?
C013 C00I C00U 121.7(8) . . ?
C00O C00J H00J 119.2 . . ?
C011 C00J H00J 119.2 . . ?
C011 C00J C00O 121.7(8) . . ?
C00H C00K N00D 117.8(7) . . ?
C00H C00K C00P 123.4(8) . . ?
C00P C00K N00D 118.7(8) . . ?
C00N C00L C019 119.8(8) . . ?
C00Y C00L C00N 116.1(8) . . ?
C00Y C00L C019 124.1(8) . . ?
N00A C00M Cl02 121.9(6) . . ?
C00E C00M Cl02 131.6(6) . . ?
C00E C00M N00A 106.4(7) . . ?
C00L C00N H00N 119.0 . . ?
C017 C00N C00L 122.1(8) . . ?
C017 C00N H00N 119.0 . . ?
C00F C00O C00J 118.0(8) . . ?
C00F C00O C01B 120.5(8) . . ?
C00J C00O C01B 121.4(8) . . ?
C00K C00P C016 121.6(8) . . ?
C00R C00P C00K 116.4(8) . . ?
C00R C00P C016 122.0(8) . . ?
C00Y C00Q C015 122.3(8) . . ?
C00Y C00Q C01A 116.6(8) . . ?
C01A C00Q C015 121.1(8) . . ?
C00P C00R H00R 118.6 . . ?
C00X C00R C00P 122.9(8) . . ?
C00X C00R H00R 118.6 . . ?
C00H C00S H00S 119.4 . . ?
C00H C00S C00X 121.3(9) . . ?
C00X C00S H00S 119.4 . . ?
C00W C00T C018 121.9(8) . . ?
C00W C00T C01E 116.9(9) . . ?
C01E C00T C018 121.2(9) . . ?
C00I C00U H00A 109.5 . . ?
C00I C00U H00B 109.5 . . ?
C00I C00U H00C 109.5 . . ?
H00A C00U H00B 109.5 . . ?
H00A C00U H00C 109.5 . . ?
H00B C00U H00C 109.5 . . ?
N00C C00V Cl03 122.3(6) . . ?
C010 C00V Cl03 131.5(7) . . ?
C010 C00V N00C 106.1(7) . . ?
C00T C00W N00B 116.0(8) . . ?
C014 C00W N00B 120.2(8) . . ?
C014 C00W C00T 123.8(8) . . ?
C00R C00X C00S 118.4(8) . . ?
C00R C00X C01H 120.9(9) . . ?
C00S C00X C01H 120.7(9) . . ?
C00L C00Y N00C 118.3(7) . . ?
C00L C00Y C00Q 124.5(8) . . ?
C00Q C00Y N00C 117.2(8) . . ?
C00H C00Z H00D 109.5 . . ?
C00H C00Z H00E 109.5 . . ?
C00H C00Z H00F 109.5 . . ?
H00D C00Z H00E 109.5 . . ?
H00D C00Z H00F 109.5 . . ?
H00E C00Z H00F 109.5 . . ?
N00B C010 Cl05 124.1(6) . . ?
N00B C010 C00V 107.6(7) . . ?
C00V C010 Cl05 128.3(7) . . ?
C00J C011 C013 117.3(8) . . ?
C00J C011 C01F 121.4(8) . . ?
C013 C011 C01F 121.2(8) . . ?
N00B C012 Os01 126.8(6) . . ?
N00B C012 N00C 103.5(7) . . ?
N00C C012 Os01 129.6(6) . . ?
C00I C013 C011 123.4(8) . . ?
C00I C013 H013 118.3 . . ?
C011 C013 H013 118.3 . . ?
C00W C014 C01C 122.3(8) . . ?
C00W C014 C01G 117.0(9) . . ?
C01G C014 C01C 120.6(9) . . ?
C00Q C015 H01A 109.5 . . ?
C00Q C015 H01B 109.5 . . ?
C00Q C015 H01C 109.5 . . ?
H01A C015 H01B 109.5 . . ?
H01A C015 H01C 109.5 . . ?
H01B C015 H01C 109.5 . . ?
C00P C016 H01D 109.5 . . ?
C00P C016 H01E 109.5 . . ?
C00P C016 H01F 109.5 . . ?
H01D C016 H01E 109.5 . . ?
H01D C016 H01F 109.5 . . ?
H01E C016 H01F 109.5 . . ?
C00N C017 C01D 120.7(8) . . ?
C01A C017 C00N 119.4(8) . . ?
C01A C017 C01D 119.9(8) . . ?
C00T C018 H01G 109.5 . . ?
C00T C018 H01H 109.5 . . ?
C00T C018 H01I 109.5 . . ?
H01G C018 H01H 109.5 . . ?
H01G C018 H01I 109.5 . . ?
H01H C018 H01I 109.5 . . ?
C00L C019 H01J 109.5 . . ?
C00L C019 H01K 109.5 . . ?
C00L C019 H01L 109.5 . . ?
H01J C019 H01K 109.5 . . ?
H01J C019 H01L 109.5 . . ?
H01K C019 H01L 109.5 . . ?
C00Q C01A H01M 119.4 . . ?
C017 C01A C00Q 121.2(8) . . ?
C017 C01A H01M 119.4 . . ?
C00O C01B H01N 109.5 . . ?
C00O C01B H01O 109.5 . . ?
C00O C01B H01P 109.5 . . ?
H01N C01B H01O 109.5 . . ?
H01N C01B H01P 109.5 . . ?
H01O C01B H01P 109.5 . . ?
C014 C01C H01Q 109.5 . . ?
C014 C01C H01R 109.5 . . ?
C014 C01C H01S 109.5 . . ?
H01Q C01C H01R 109.5 . . ?
H01Q C01C H01S 109.5 . . ?
H01R C01C H01S 109.5 . . ?
C017 C01D H01T 109.5 . . ?
C017 C01D H01U 109.5 . . ?
C017 C01D H01V 109.5 . . ?
H01T C01D H01U 109.5 . . ?
H01T C01D H01V 109.5 . . ?
H01U C01D H01V 109.5 . . ?
C00T C01E H01W 119.4 . . ?
C01I C01E C00T 121.2(9) . . ?
C01I C01E H01W 119.4 . . ?
C011 C01F H01X 109.5 . . ?
C011 C01F H01Y 109.5 . . ?
C011 C01F H 109.5 . . ?
H01X C01F H01Y 109.5 . . ?
H01X C01F H 109.5 . . ?
H01Y C01F H 109.5 . . ?
C014 C01G H01Z 119.3 . . ?
C01I C01G C014 121.3(9) . . ?
C01I C01G H01Z 119.3 . . ?
C00X C01H H01 109.5 . . ?
C00X C01H HA 109.5 . . ?
C00X C01H HB 109.5 . . ?
H01 C01H HA 109.5 . . ?
H01 C01H HB 109.5 . . ?
HA C01H HB 109.5 . . ?
C01E C01I C01G 119.6(9) . . ?
C01E C01I C01J 120.9(10) . . ?
C01G C01I C01J 119.4(10) . . ?
C01I C01J H1 109.5 . . ?
C01I C01J HC 109.5 . . ?
C01I C01J HD 109.5 . . ?
H1 C01J HC 109.5 . . ?
H1 C01J HD 109.5 . . ?
HC C01J HD 109.5 . . ?
H2 C01K HE 109.5 . . ?
H2 C01K HF 109.5 . . ?
HE C01K HF 109.5 . . ?
C01L C01K H2 109.5 . . ?
C01L C01K HE 109.5 . . ?
C01L C01K HF 109.5 . . ?
C01K C01L H3 109.4 . . ?
C01K C01L HG 109.4 . . ?
C01K C01L C01M 111.1(16) . . ?
H3 C01L HG 108.0 . . ?
C01M C01L H3 109.4 . . ?
C01M C01L HG 109.4 . . ?
C01L C01M H4 108.7 . . ?
C01L C01M HH 108.7 . . ?
H4 C01M HH 107.6 . . ?
C01O C01M C01L 114.2(17) . . ?
C01O C01M H4 108.7 . . ?
C01O C01M HH 108.7 . . ?
H5 C01N HI 109.5 . . ?
H5 C01N HJ 109.5 . . ?
HI C01N HJ 109.5 . . ?
C01O C01N H5 109.5 . . ?
C01O C01N HI 109.5 . . ?
C01O C01N HJ 109.5 . . ?
C01M C01O H6 107.7 . . ?
C01M C01O HK 107.7 . . ?
C01N C01O C01M 119(2) . . ?
C01N C01O H6 107.7 . . ?
C01N C01O HK 107.7 . . ?
H6 C01O HK 107.1 . . ?

loop_
_geom_bond_atom_site_label_1
_geom_bond_atom_site_label_2
_geom_bond_distance
_geom_bond_site_symmetry_2
_geom_bond_publ_flag
Os01 F006 1.962(4) . ?
Os01 F007 1.958(5) . ?
Os01 F008 1.970(4) . ?
Os01 N009 1.655(6) . ?
Os01 C00G 2.106(9) . ?
Os01 C012 2.112(9) . ?
Cl02 C00M 1.700(8) . ?
Cl03 C00V 1.683(9) . ?
Cl04 C00E 1.722(8) . ?
Cl05 C010 1.697(8) . ?
N00A C00F 1.451(11) . ?
N00A C00G 1.370(11) . ?
N00A C00M 1.398(10) . ?
N00B C00W 1.458(11) . ?
N00B C010 1.356(11) . ?
N00B C012 1.368(10) . ?
N00C C00V 1.387(11) . ?
N00C C00Y 1.468(11) . ?
N00C C012 1.374(11) . ?
N00D C00E 1.364(10) . ?
N00D C00G 1.374(11) . ?
N00D C00K 1.446(11) . ?
C00E C00M 1.322(11) . ?
C00F C00I 1.395(12) . ?
C00F C00O 1.382(12) . ?
C00H C00K 1.392(12) . ?
C00H C00S 1.376(12) . ?
C00H C00Z 1.517(12) . ?
C00I C00U 1.504(12) . ?
C00I C013 1.386(12) . ?
C00J H00J 0.9500 . ?
C00J C00O 1.391(12) . ?
C00J C011 1.390(12) . ?
C00K C00P 1.397(12) . ?
C00L C00N 1.396(12) . ?
C00L C00Y 1.380(12) . ?
C00L C019 1.503(12) . ?
C00N H00N 0.9500 . ?
C00N C017 1.380(12) . ?
C00O C01B 1.503(12) . ?
C00P C00R 1.382(12) . ?
C00P C016 1.494(13) . ?
C00Q C00Y 1.388(12) . ?
C00Q C015 1.501(12) . ?
C00Q C01A 1.398(12) . ?
C00R H00R 0.9500 . ?
C00R C00X 1.381(13) . ?
C00S H00S 0.9500 . ?
C00S C00X 1.407(13) . ?
C00T C00W 1.400(12) . ?
C00T C018 1.491(13) . ?
C00T C01E 1.401(13) . ?
C00U H00A 0.9800 . ?
C00U H00B 0.9800 . ?
C00U H00C 0.9800 . ?
C00V C010 1.358(12) . ?
C00W C014 1.362(13) . ?
C00X C01H 1.503(13) . ?
C00Z H00D 0.9800 . ?
C00Z H00E 0.9800 . ?
C00Z H00F 0.9800 . ?
C011 C013 1.407(13) . ?
C011 C01F 1.494(13) . ?
C013 H013 0.9500 . ?
C014 C01C 1.507(13) . ?
C014 C01G 1.408(13) . ?
C015 H01A 0.9800 . ?
C015 H01B 0.9800 . ?
C015 H01C 0.9800 . ?
C016 H01D 0.9800 . ?
C016 H01E 0.9800 . ?
C016 H01F 0.9800 . ?
C017 C01A 1.378(13) . ?
C017 C01D 1.506(12) . ?
C018 H01G 0.9800 . ?
C018 H01H 0.9800 . ?
C018 H01I 0.9800 . ?
C019 H01J 0.9800 . ?
C019 H01K 0.9800 . ?
C019 H01L 0.9800 . ?
C01A H01M 0.9500 . ?
C01B H01N 0.9800 . ?
C01B H01O 0.9800 . ?
C01B H01P 0.9800 . ?
C01C H01Q 0.9800 . ?
C01C H01R 0.9800 . ?
C01C H01S 0.9800 . ?
C01D H01T 0.9800 . ?
C01D H01U 0.9800 . ?
C01D H01V 0.9800 . ?
C01E H01W 0.9500 . ?
C01E C01I 1.372(14) . ?
C01F H01X 0.9800 . ?
C01F H01Y 0.9800 . ?
C01F H 0.9800 . ?
C01G H01Z 0.9500 . ?
C01G C01I 1.383(15) . ?
C01H H01 0.9800 . ?
C01H HA 0.9800 . ?
C01H HB 0.9800 . ?
C01I C01J 1.523(14) . ?
C01J H1 0.9800 . ?
C01J HC 0.9800 . ?
C01J HD 0.9800 . ?
C01K H2 0.9800 . ?
C01K HE 0.9800 . ?
C01K HF 0.9800 . ?
C01K C01L 1.413(19) . ?
C01L H3 0.9900 . ?
C01L HG 0.9900 . ?
C01L C01M 1.56(2) . ?
C01M H4 0.9900 . ?
C01M HH 0.9900 . ?
C01M C01O 1.48(2) . ?
C01N H5 0.9800 . ?
C01N HI 0.9800 . ?
C01N HJ 0.9800 . ?
C01N C01O 1.40(2) . ?
C01O H6 0.9900 . ?
C01O HK 0.9900 . ?

loop_
_geom_torsion_atom_site_label_1
_geom_torsion_atom_site_label_2
_geom_torsion_atom_site_label_3
_geom_torsion_atom_site_label_4
_geom_torsion
_geom_torsion_site_symmetry_1
_geom_torsion_site_symmetry_2
_geom_torsion_site_symmetry_3
_geom_torsion_site_symmetry_4
_geom_torsion_publ_flag
Cl03 C00V C010 Cl05 -1.7(15) . . . . ?
Cl03 C00V C010 N00B 178.7(7) . . . . ?
Cl04 C00E C00M Cl02 3.7(12) . . . . ?
Cl04 C00E C00M N00A -178.0(6) . . . . ?
N00A C00F C00I C00U -9.0(11) . . . . ?
N00A C00F C00I C013 175.3(7) . . . . ?
N00A C00F C00O C00J -174.9(7) . . . . ?
N00A C00F C00O C01B 6.0(11) . . . . ?
N00B C00W C014 C01C -0.5(13) . . . . ?
N00B C00W C014 C01G 178.7(8) . . . . ?
N00C C00V C010 Cl05 -179.5(7) . . . . ?
N00C C00V C010 N00B 0.9(10) . . . . ?
N00D C00E C00M Cl02 -178.0(6) . . . . ?
N00D C00E C00M N00A 0.3(9) . . . . ?
N00D C00K C00P C00R -175.1(7) . . . . ?
N00D C00K C00P C016 1.9(12) . . . . ?
C00E N00D C00G Os01 -178.1(5) . . . . ?
C00E N00D C00G N00A -0.9(8) . . . . ?
C00E N00D C00K C00H 87.6(10) . . . . ?
C00E N00D C00K C00P -96.6(10) . . . . ?
C00F N00A C00G Os01 -4.7(12) . . . . ?
C00F N00A C00G N00D 178.2(7) . . . . ?
C00F N00A C00M Cl02 0.3(10) . . . . ?
C00F N00A C00M C00E -178.2(7) . . . . ?
C00F C00I C013 C011 -1.5(12) . . . . ?
C00G N00A C00F C00I 92.4(10) . . . . ?
C00G N00A C00F C00O -92.7(10) . . . . ?
C00G N00A C00M Cl02 177.6(6) . . . . ?
C00G N00A C00M C00E -0.9(9) . . . . ?
C00G N00D C00E Cl04 178.8(6) . . . . ?
C00G N00D C00E C00M 0.3(9) . . . . ?
C00G N00D C00K C00H -91.7(10) . . . . ?
C00G N00D C00K C00P 84.2(10) . . . . ?
C00H C00K C00P C00R 0.5(12) . . . . ?
C00H C00K C00P C016 177.5(8) . . . . ?
C00H C00S C00X C00R -1.1(13) . . . . ?
C00H C00S C00X C01H -179.6(8) . . . . ?
C00I C00F C00O C00J -0.2(12) . . . . ?
C00I C00F C00O C01B -179.3(8) . . . . ?
C00J C011 C013 C00I 1.9(13) . . . . ?
C00K N00D C00E Cl04 -0.6(11) . . . . ?
C00K N00D C00E C00M -179.0(7) . . . . ?
C00K N00D C00G Os01 1.2(11) . . . . ?
C00K N00D C00G N00A 178.5(7) . . . . ?
C00K C00H C00S C00X 2.4(13) . . . . ?
C00K C00P C00R C00X 0.8(13) . . . . ?
C00L C00N C017 C01A -1.9(13) . . . . ?
C00L C00N C017 C01D 178.4(8) . . . . ?
C00M N00A C00F C00I -90.8(9) . . . . ?
C00M N00A C00F C00O 84.2(9) . . . . ?
C00M N00A C00G Os01 178.2(5) . . . . ?
C00M N00A C00G N00D 1.1(8) . . . . ?
C00N C00L C00Y N00C -177.0(7) . . . . ?
C00N C00L C00Y C00Q 2.6(12) . . . . ?
C00N C017 C01A C00Q 1.1(13) . . . . ?
C00O C00F C00I C00U 176.4(8) . . . . ?
C00O C00F C00I C013 0.6(12) . . . . ?
C00O C00J C011 C013 -1.4(12) . . . . ?
C00O C00J C011 C01F 179.9(8) . . . . ?
C00P C00R C00X C00S -0.6(13) . . . . ?
C00P C00R C00X C01H 177.9(8) . . . . ?
C00S C00H C00K N00D 173.6(7) . . . . ?
C00S C00H C00K C00P -2.1(13) . . . . ?
C00T C00W C014 C01C -179.2(8) . . . . ?
C00T C00W C014 C01G 0.0(13) . . . . ?
C00T C01E C01I C01G 0.3(14) . . . . ?
C00T C01E C01I C01J 178.7(9) . . . . ?
C00U C00I C013 C011 -177.3(8) . . . . ?
C00V N00C C00Y C00L -98.0(10) . . . . ?
C00V N00C C00Y C00Q 82.3(10) . . . . ?
C00V N00C C012 Os01 -177.3(6) . . . . ?
C00V N00C C012 N00B 1.1(9) . . . . ?
C00W N00B C010 Cl05 -1.1(12) . . . . ?
C00W N00B C010 C00V 178.5(7) . . . . ?
C00W N00B C012 Os01 -0.8(11) . . . . ?
C00W N00B C012 N00C -179.2(7) . . . . ?
C00W C00T C01E C01I 1.7(13) . . . . ?
C00W C014 C01G C01I 2.1(13) . . . . ?
C00Y N00C C00V Cl03 6.9(12) . . . . ?
C00Y N00C C00V C010 -175.0(8) . . . . ?
C00Y N00C C012 Os01 -3.6(12) . . . . ?
C00Y N00C C012 N00B 174.8(7) . . . . ?
C00Y C00L C00N C017 0.1(12) . . . . ?
C00Y C00Q C01A C017 1.3(12) . . . . ?
C00Z C00H C00K N00D -3.6(12) . . . . ?
C00Z C00H C00K C00P -179.3(8) . . . . ?
C00Z C00H C00S C00X 179.5(8) . . . . ?
C010 N00B C00W C00T 90.5(10) . . . . ?
C010 N00B C00W C014 -88.3(10) . . . . ?
C010 N00B C012 Os01 177.9(6) . . . . ?
C010 N00B C012 N00C -0.6(9) . . . . ?
C011 C00J C00O C00F 0.6(12) . . . . ?
C011 C00J C00O C01B 179.7(8) . . . . ?
C012 N00B C00W C00T -91.0(10) . . . . ?
C012 N00B C00W C014 90.2(10) . . . . ?
C012 N00B C010 Cl05 -179.8(6) . . . . ?
C012 N00B C010 C00V -0.2(10) . . . . ?
C012 N00C C00V Cl03 -179.4(6) . . . . ?
C012 N00C C00V C010 -1.3(10) . . . . ?
C012 N00C C00Y C00L 89.1(10) . . . . ?
C012 N00C C00Y C00Q -90.6(10) . . . . ?
C014 C01G C01I C01E -2.3(15) . . . . ?
C014 C01G C01I C01J 179.3(9) . . . . ?
C015 C00Q C00Y N00C -3.5(12) . . . . ?
C015 C00Q C00Y C00L 176.9(8) . . . . ?
C015 C00Q C01A C017 -178.9(8) . . . . ?
C016 C00P C00R C00X -176.1(8) . . . . ?
C018 C00T C00W N00B -2.8(12) . . . . ?
C018 C00T C00W C014 176.0(8) . . . . ?
C018 C00T C01E C01I -176.2(9) . . . . ?
C019 C00L C00N C017 178.5(8) . . . . ?
C019 C00L C00Y N00C 4.6(12) . . . . ?
C019 C00L C00Y C00Q -175.7(8) . . . . ?
C01A C00Q C00Y N00C 176.4(7) . . . . ?
C01A C00Q C00Y C00L -3.3(12) . . . . ?
C01C C014 C01G C01I -178.7(9) . . . . ?
C01D C017 C01A C00Q -179.2(8) . . . . ?
C01E C00T C00W N00B 179.4(7) . . . . ?
C01E C00T C00W C014 -1.9(13) . . . . ?
C01F C011 C013 C00I -179.5(8) . . . . ?
C01K C01L C01M C01O 177.0(14) . . . . ?
C01L C01M C01O C01N -177.9(16) . . . . ?
